data_4072263
loop_
_publ_author_name
'Shinohara, Akihiro'
'McBee, Jennifer'
'Waterman, Rory'
'Tilley, T. Don'

_publ_section_title
;
 Paramagnetic Vanadium Silyl Complexes: Synthesis, Structure, and
 Reactivity
;
_journal_issue 21
_journal_name_full Organometallics
_journal_page_first 5717
_journal_paper_doi 10.1021/om800712k
_journal_volume 27
_journal_year 2008
_chemical_formula_moiety 'C20 H34 P2 Si V'
_chemical_formula_sum 'C20 H34 P2 Si V'
_chemical_formula_weight 415.44
_chemical_name_systematic
; 
 ? 
;
_space_group_IT_number 19
_symmetry_cell_setting orthorhombic
_symmetry_space_group_name_Hall 'P 2ac 2ab'
_symmetry_space_group_name_H-M 'P 21 21 21'
_atom_sites_solution_hydrogens geom
_atom_sites_solution_primary direct
_atom_sites_solution_secondary difmap
_audit_creation_method SHELXL-97
_cell_angle_alpha 90.00
_cell_angle_beta 90.00
_cell_angle_gamma 90.00
_cell_formula_units_Z 8
_cell_length_a 15.365(6)
_cell_length_b 17.074(6)
_cell_length_c 17.199(7)
_cell_measurement_reflns_used 1093
_cell_measurement_temperature 152(2)
_cell_measurement_theta_max 23.41
_cell_measurement_theta_min 2.36
_cell_volume 4512(3)
_computing_structure_refinement 'SHELXL-97 (Sheldrick, 1997)'
_computing_structure_solution 'SHELXS-97 (Sheldrick, 1990)'
_diffrn_ambient_temperature 152(2)
_diffrn_measured_fraction_theta_full 0.982
_diffrn_measured_fraction_theta_max 0.982
_diffrn_measurement_device_type 'CCD area detector'
_diffrn_measurement_method 'phi and omega scans'
_diffrn_radiation_monochromator graphite
_diffrn_radiation_source 'fine-focus sealed tube'
_diffrn_radiation_type MoK\a
_diffrn_radiation_wavelength 0.71073
_diffrn_reflns_av_R_equivalents 0.0969
_diffrn_reflns_av_sigmaI/netI 0.1548
_diffrn_reflns_limit_h_max 19
_diffrn_reflns_limit_h_min -17
_diffrn_reflns_limit_k_max 12
_diffrn_reflns_limit_k_min -21
_diffrn_reflns_limit_l_max 21
_diffrn_reflns_limit_l_min -18
_diffrn_reflns_number 23691
_diffrn_reflns_theta_full 26.56
_diffrn_reflns_theta_max 26.56
_diffrn_reflns_theta_min 1.68
_diffrn_standards_decay_% 0
_diffrn_standards_interval_count 0
_diffrn_standards_interval_time 0
_diffrn_standards_number 0
_exptl_absorpt_coefficient_mu 0.635
_exptl_absorpt_correction_T_max 0.97
_exptl_absorpt_correction_T_min 0.86
_exptl_absorpt_correction_type multi-scan
_exptl_absorpt_process_details 'sadabs, 2004'
_exptl_crystal_colour red
_exptl_crystal_density_diffrn 1.223
_exptl_crystal_density_method 'not measured'
_exptl_crystal_description block
_exptl_crystal_F_000 1768
_exptl_crystal_size_max 0.2
_exptl_crystal_size_mid 0.2
_exptl_crystal_size_min 0.1
_refine_diff_density_max 0.460
_refine_diff_density_min -0.324
_refine_diff_density_rms 0.081
_refine_ls_abs_structure_details 'Flack H D (1983), Acta Cryst. A39, 876-881'
_refine_ls_abs_structure_Flack 0.04(3)
_refine_ls_extinction_method none
_refine_ls_goodness_of_fit_ref 0.992
_refine_ls_hydrogen_treatment mixed
_refine_ls_matrix_type full
_refine_ls_number_parameters 449
_refine_ls_number_reflns 9152
_refine_ls_number_restraints 0
_refine_ls_restrained_S_all 0.992
_refine_ls_R_factor_all 0.1133
_refine_ls_R_factor_gt 0.0607
_refine_ls_shift/su_max 0.001
_refine_ls_shift/su_mean 0.000
_refine_ls_structure_factor_coef Fsqd
_refine_ls_weighting_details 'calc w=1/[\s^2^(Fo^2^)+(0.0000P)^2^+0.0000P] where P=(Fo^2^+2Fc^2^)/3'
_refine_ls_weighting_scheme calc
_refine_ls_wR_factor_gt 0.1080
_refine_ls_wR_factor_ref 0.1237
_reflns_number_gt 5830
_reflns_number_total 9152
_reflns_threshold_expression >2sigma(I)
_cod_data_source_file om800712k_si_002.cif
_cod_data_source_block as05s
_cod_original_sg_symbol_H-M 'P 2(1) 2(1) 2(1)'
_cod_database_code 4072263

loop_
_symmetry_equiv_pos_as_xyz
'x, y, z'
'-x+1/2, -y, z+1/2'
'-x, y+1/2, -z+1/2'
'x+1/2, -y+1/2, -z'

loop_
_atom_site_label
_atom_site_type_symbol
_atom_site_fract_x
_atom_site_fract_y
_atom_site_fract_z
_atom_site_U_iso_or_equiv
_atom_site_adp_type
_atom_site_occupancy
_atom_site_symmetry_multiplicity
_atom_site_calc_flag
_atom_site_refinement_flags
V1 V -0.70143(5) -0.97978(5) -0.12628(5) 0.0228(2) Uani 1 1 d .
C6 C -0.9451(4) -0.8046(3) -0.2042(3) 0.0272(13) Uani 1 1 d .
V2 V -0.71081(5) -0.50535(5) -0.15133(5) 0.0237(2) Uani 1 1 d .
C32 C -0.9377(3) -0.5335(4) -0.1355(3) 0.0409(16) Uani 1 1 d .
H32A H -0.9498 -0.5892 -0.1472 0.049 Uiso 1 1 calc R
H32B H -0.9890 -0.5116 -0.1082 0.049 Uiso 1 1 calc R
P2 P -0.71814(9) -1.01951(8) -0.26179(8) 0.0271(3) Uani 1 1 d .
C26 C -0.5707(4) -0.2956(3) -0.2146(3) 0.0269(13) Uani 1 1 d .
P4 P -0.81948(8) -0.51890(8) -0.25377(8) 0.0262(3) Uani 1 1 d .
C22 C -0.5867(3) -0.2847(3) -0.0760(3) 0.0261(13) Uani 1 1 d .
P1 P -0.83568(9) -1.05781(8) -0.11413(8) 0.0262(3) Uani 1 1 d .
C36 C -0.5936(4) -0.5670(4) -0.2053(4) 0.0393(16) Uani 1 1 d .
H36A H -0.5872 -0.5810 -0.2614 0.047 Uiso 1 1 calc R
P3 P -0.84135(9) -0.52660(8) -0.07175(9) 0.0290(4) Uani 1 1 d .
C24 C -0.4500(3) -0.2480(3) -0.1372(4) 0.0271(13) Uani 1 1 d .
Si1 Si -0.76801(10) -0.84358(8) -0.15100(11) 0.0316(4) Uani 1 1 d .
C3 C -1.0096(3) -0.7858(3) -0.0552(3) 0.0268(13) Uani 1 1 d .
H3A H -1.0316 -0.7807 -0.0038 0.032 Uiso 1 1 calc R
Si2 Si -0.73289(9) -0.35583(8) -0.15565(11) 0.0317(4) Uani 1 1 d .
C23 C -0.5020(3) -0.2563(3) -0.0716(4) 0.0310(14) Uani 1 1 d .
H23A H -0.4790 -0.2422 -0.0223 0.037 Uiso 1 1 calc R
C21 C -0.6228(3) -0.3047(3) -0.1481(4) 0.0284(13) Uani 1 1 d .
C5 C -1.0314(4) -0.7817(3) -0.1911(3) 0.0283(14) Uani 1 1 d .
H5A H -1.0687 -0.7735 -0.2343 0.034 Uiso 1 1 calc R
C34 C -0.8437(4) -0.6177(3) -0.2884(4) 0.0396(16) Uani 1 1 d .
H34A H -0.8880 -0.6151 -0.3294 0.059 Uiso 1 1 calc R
H34B H -0.8656 -0.6495 -0.2452 0.059 Uiso 1 1 calc R
H34C H -0.7906 -0.6416 -0.3093 0.059 Uiso 1 1 calc R
C4 C -1.0637(3) -0.7707(3) -0.1165(4) 0.0305(14) Uani 1 1 d .
C28 C -0.3584(4) -0.2186(3) -0.1302(4) 0.0427(16) Uani 1 1 d .
H28A H -0.3316 -0.2165 -0.1818 0.064 Uiso 1 1 calc R
H28B H -0.3249 -0.2539 -0.0967 0.064 Uiso 1 1 calc R
H28C H -0.3588 -0.1660 -0.1074 0.064 Uiso 1 1 calc R
C2 C -0.9233(3) -0.8086(3) -0.0654(3) 0.0229(12) Uani 1 1 d .
C11 C -0.9385(3) -1.0124(3) -0.0867(3) 0.0343(14) Uani 1 1 d .
H11A H -0.9842 -1.0524 -0.0850 0.051 Uiso 1 1 calc R
H11B H -0.9540 -0.9723 -0.1250 0.051 Uiso 1 1 calc R
H11C H -0.9326 -0.9881 -0.0353 0.051 Uiso 1 1 calc R
C9 C -1.1573(3) -0.7458(3) -0.1044(4) 0.0377(15) Uani 1 1 d .
H9A H -1.1690 -0.7410 -0.0486 0.057 Uiso 1 1 calc R
H9B H -1.1963 -0.7851 -0.1270 0.057 Uiso 1 1 calc R
H9C H -1.1672 -0.6952 -0.1297 0.057 Uiso 1 1 calc R
C20 C -0.5537(3) -0.9781(4) -0.1245(4) 0.0449(16) Uani 1 1 d .
H20A H -0.5145 -0.9682 -0.1699 0.054 Uiso 1 1 calc R
C18 C -0.6283(4) -0.9609(4) -0.0127(4) 0.0484(18) Uani 1 1 d .
H18A H -0.6524 -0.9365 0.0356 0.058 Uiso 1 1 calc R
C13 C -0.8323(3) -1.0484(3) -0.2758(3) 0.0269(13) Uani 1 1 d .
H13A H -0.8698 -1.0012 -0.2770 0.032 Uiso 1 1 calc R
H13B H -0.8389 -1.0762 -0.3259 0.032 Uiso 1 1 calc R
C31 C -0.8484(4) -0.6158(3) -0.0143(3) 0.0411(16) Uani 1 1 d .
H31A H -0.9036 -0.6164 0.0144 0.062 Uiso 1 1 calc R
H31B H -0.7998 -0.6178 0.0225 0.062 Uiso 1 1 calc R
H31C H -0.8458 -0.6614 -0.0489 0.062 Uiso 1 1 calc R
C33 C -0.9235(3) -0.4890(3) -0.2115(3) 0.0335(14) Uani 1 1 d .
H33A H -0.9231 -0.4320 -0.2013 0.040 Uiso 1 1 calc R
H33B H -0.9714 -0.5006 -0.2482 0.040 Uiso 1 1 calc R
C15 C -0.6595(4) -1.1073(3) -0.2905(3) 0.0414(16) Uani 1 1 d .
H15A H -0.6705 -1.1181 -0.3456 0.062 Uiso 1 1 calc R
H15B H -0.6794 -1.1517 -0.2591 0.062 Uiso 1 1 calc R
H15C H -0.5970 -1.0993 -0.2823 0.062 Uiso 1 1 calc R
C8 C -0.9162(4) -0.8168(3) -0.2868(3) 0.0360(15) Uani 1 1 d .
H8A H -0.9650 -0.8063 -0.3220 0.054 Uiso 1 1 calc R
H8B H -0.8966 -0.8709 -0.2936 0.054 Uiso 1 1 calc R
H8C H -0.8682 -0.7809 -0.2987 0.054 Uiso 1 1 calc R
C1 C -0.8879(3) -0.8162(3) -0.1404(3) 0.0242(13) Uani 1 1 d .
C19 C -0.5832(4) -0.9224(3) -0.0709(4) 0.0407(16) Uani 1 1 d .
H19A H -0.5694 -0.8652 -0.0719 0.049 Uiso 1 1 calc R
C25 C -0.4863(4) -0.2681(3) -0.2078(4) 0.0317(15) Uani 1 1 d .
H25A H -0.4520 -0.2629 -0.2535 0.038 Uiso 1 1 calc R
C17 C -0.6266(4) -1.0400(4) -0.0295(4) 0.0542(19) Uani 1 1 d .
H17A H -0.6500 -1.0824 0.0048 0.065 Uiso 1 1 calc R
C35 C -0.8161(3) -0.4628(3) -0.3438(3) 0.0367(14) Uani 1 1 d .
H35A H -0.8658 -0.4773 -0.3765 0.055 Uiso 1 1 calc R
H35B H -0.7618 -0.4742 -0.3715 0.055 Uiso 1 1 calc R
H35C H -0.8188 -0.4068 -0.3317 0.055 Uiso 1 1 calc R
C16 C -0.5819(4) -1.0517(4) -0.0974(4) 0.0445(18) Uani 1 1 d .
H16A H -0.5664 -1.1036 -0.1204 0.053 Uiso 1 1 calc R
C14 C -0.6982(4) -0.9552(3) -0.3448(3) 0.0456(16) Uani 1 1 d .
H14A H -0.7093 -0.9839 -0.3931 0.068 Uiso 1 1 calc R
H14B H -0.6376 -0.9375 -0.3439 0.068 Uiso 1 1 calc R
H14C H -0.7370 -0.9098 -0.3418 0.068 Uiso 1 1 calc R
C38 C -0.5787(4) -0.5040(4) -0.0917(4) 0.0540(19) Uani 1 1 d .
H38A H -0.5589 -0.4650 -0.0521 0.065 Uiso 1 1 calc R
C27 C -0.6364(4) -0.2957(3) -0.0008(3) 0.0428(16) Uani 1 1 d .
H27A H -0.6006 -0.2779 0.0429 0.064 Uiso 1 1 calc R
H27B H -0.6505 -0.3512 0.0060 0.064 Uiso 1 1 calc R
H27C H -0.6903 -0.2650 -0.0026 0.064 Uiso 1 1 calc R
C12 C -0.8599(4) -1.1018(3) -0.2090(3) 0.0317(14) Uani 1 1 d .
H12A H -0.8291 -1.1525 -0.2136 0.038 Uiso 1 1 calc R
H12B H -0.9232 -1.1121 -0.2128 0.038 Uiso 1 1 calc R
C29 C -0.6030(4) -0.3176(3) -0.2942(4) 0.0416(16) Uani 1 1 d .
H29A H -0.5573 -0.3074 -0.3327 0.062 Uiso 1 1 calc R
H29B H -0.6546 -0.2863 -0.3069 0.062 Uiso 1 1 calc R
H29C H -0.6182 -0.3733 -0.2950 0.062 Uiso 1 1 calc R
C10 C -0.8345(4) -1.1440(3) -0.0508(4) 0.0485(17) Uani 1 1 d .
H10A H -0.8919 -1.1691 -0.0517 0.073 Uiso 1 1 calc R
H10B H -0.8206 -1.1279 0.0024 0.073 Uiso 1 1 calc R
H10C H -0.7905 -1.1811 -0.0693 0.073 Uiso 1 1 calc R
C7 C -0.8718(4) -0.8265(3) 0.0053(3) 0.0398(16) Uani 1 1 d .
H7A H -0.9076 -0.8173 0.0516 0.060 Uiso 1 1 calc R
H7B H -0.8203 -0.7925 0.0071 0.060 Uiso 1 1 calc R
H7C H -0.8533 -0.8814 0.0041 0.060 Uiso 1 1 calc R
C39 C -0.6177(4) -0.5753(4) -0.0762(4) 0.057(2) Uani 1 1 d .
H39A H -0.6309 -0.5965 -0.0232 0.069 Uiso 1 1 calc R
C30 C -0.8723(4) -0.4518(3) -0.0009(3) 0.0415(16) Uani 1 1 d .
H30A H -0.9253 -0.4683 0.0263 0.062 Uiso 1 1 calc R
H30B H -0.8830 -0.4022 -0.0278 0.062 Uiso 1 1 calc R
H30C H -0.8251 -0.4449 0.0368 0.062 Uiso 1 1 calc R
C40 C -0.6283(4) -0.6163(3) -0.1471(5) 0.0495(19) Uani 1 1 d .
H40A H -0.6491 -0.6714 -0.1537 0.059 Uiso 1 1 calc R
C37 C -0.5642(3) -0.4995(3) -0.1712(4) 0.0348(15) Uani 1 1 d .
H37A H -0.5327 -0.4562 -0.1984 0.042 Uiso 1 1 calc R
H2A H -0.770(3) -0.317(3) -0.227(3) 0.040(15) Uiso 1 1 d .
H1A H -0.731(3) -0.792(2) -0.099(3) 0.027(13) Uiso 1 1 d .
H1B H -0.747(3) -0.806(2) -0.221(3) 0.020(13) Uiso 1 1 d .
H2B H -0.790(3) -0.322(3) -0.099(3) 0.049(16) Uiso 1 1 d .

loop_
_atom_site_aniso_label
_atom_site_aniso_U_11
_atom_site_aniso_U_22
_atom_site_aniso_U_33
_atom_site_aniso_U_23
_atom_site_aniso_U_13
_atom_site_aniso_U_12
V1 0.0217(5) 0.0222(5) 0.0244(5) -0.0016(4) -0.0030(4) 0.0004(4)
C6 0.033(3) 0.021(3) 0.028(4) 0.006(2) 0.000(3) -0.003(3)
V2 0.0190(4) 0.0217(5) 0.0303(5) 0.0002(4) 0.0007(4) 0.0015(4)
C32 0.017(3) 0.070(5) 0.036(4) -0.003(3) -0.004(3) -0.009(3)
P2 0.0248(8) 0.0325(8) 0.0239(8) -0.0013(6) 0.0010(6) 0.0017(7)
C26 0.038(4) 0.017(3) 0.026(4) 0.004(2) -0.001(3) -0.001(2)
P4 0.0223(7) 0.0286(8) 0.0277(8) -0.0010(6) 0.0009(6) 0.0009(6)
C22 0.028(3) 0.019(3) 0.031(4) -0.001(2) -0.007(3) 0.002(2)
P1 0.0291(8) 0.0216(8) 0.0278(9) 0.0004(6) 0.0031(7) -0.0034(6)
C36 0.025(3) 0.041(4) 0.052(5) -0.015(3) 0.003(3) 0.009(3)
P3 0.0284(8) 0.0283(8) 0.0303(9) -0.0010(7) 0.0044(7) -0.0021(7)
C24 0.026(3) 0.020(3) 0.036(4) 0.001(2) -0.002(3) -0.002(2)
Si1 0.0263(9) 0.0236(8) 0.0448(11) 0.0036(8) -0.0007(8) 0.0004(6)
C3 0.035(4) 0.020(3) 0.025(4) -0.001(2) -0.001(3) -0.003(2)
Si2 0.0250(9) 0.0226(8) 0.0476(11) 0.0010(7) -0.0008(8) 0.0008(6)
C23 0.038(4) 0.015(3) 0.040(4) -0.001(3) -0.019(3) 0.007(3)
C21 0.026(3) 0.015(3) 0.044(4) 0.009(3) 0.001(3) 0.004(2)
C5 0.033(3) 0.020(3) 0.032(4) 0.006(2) -0.011(3) 0.000(2)
C34 0.033(4) 0.032(4) 0.053(4) -0.018(3) -0.010(3) 0.001(3)
C4 0.032(4) 0.017(3) 0.042(4) -0.001(3) 0.004(3) -0.004(2)
C28 0.037(4) 0.033(3) 0.059(5) 0.001(3) -0.002(3) -0.004(3)
C2 0.029(3) 0.014(3) 0.026(3) 0.006(2) -0.007(3) -0.006(2)
C11 0.026(3) 0.030(3) 0.047(4) -0.005(3) 0.005(3) -0.004(3)
C9 0.025(3) 0.029(3) 0.059(5) -0.007(3) 0.000(3) 0.003(3)
C20 0.015(3) 0.080(5) 0.039(4) -0.005(4) -0.003(3) 0.005(3)
C18 0.041(4) 0.077(5) 0.027(4) -0.017(3) -0.018(3) 0.009(4)
C13 0.026(3) 0.031(3) 0.024(3) -0.007(2) -0.003(3) 0.001(2)
C31 0.045(4) 0.034(4) 0.044(4) 0.003(3) 0.008(3) -0.008(3)
C33 0.028(3) 0.034(3) 0.039(4) -0.003(3) -0.006(3) 0.004(3)
C15 0.043(4) 0.052(4) 0.029(4) -0.009(3) 0.000(3) 0.003(3)
C8 0.039(4) 0.033(4) 0.035(4) -0.001(3) -0.006(3) 0.001(3)
C1 0.022(3) 0.012(3) 0.038(4) 0.001(2) 0.001(3) -0.002(2)
C19 0.034(4) 0.034(4) 0.053(5) -0.003(3) -0.026(4) -0.009(3)
C25 0.033(4) 0.017(3) 0.045(4) 0.005(3) 0.005(3) -0.002(2)
C17 0.044(4) 0.059(5) 0.060(5) 0.025(4) -0.023(4) -0.010(3)
C35 0.034(3) 0.046(4) 0.031(3) 0.003(3) 0.003(3) -0.001(3)
C16 0.037(4) 0.038(4) 0.059(5) -0.015(3) -0.019(4) 0.016(3)
C14 0.042(4) 0.060(4) 0.034(4) 0.011(3) 0.006(3) -0.009(3)
C38 0.026(3) 0.061(5) 0.075(6) -0.008(4) -0.024(3) 0.015(3)
C27 0.049(4) 0.048(4) 0.032(4) 0.000(3) 0.004(3) 0.005(3)
C12 0.030(3) 0.030(3) 0.036(4) -0.007(3) -0.002(3) -0.007(3)
C29 0.039(4) 0.043(4) 0.043(4) 0.003(3) -0.006(3) -0.002(3)
C10 0.066(5) 0.036(4) 0.043(4) 0.007(3) -0.009(4) -0.016(3)
C7 0.047(4) 0.036(4) 0.036(4) 0.004(3) -0.005(3) 0.002(3)
C39 0.050(5) 0.073(5) 0.049(5) 0.024(4) 0.002(4) 0.039(4)
C30 0.045(4) 0.036(4) 0.044(4) -0.009(3) 0.016(3) -0.001(3)
C40 0.027(3) 0.024(3) 0.098(6) 0.003(4) 0.015(4) 0.007(3)
C37 0.015(3) 0.032(3) 0.056(5) 0.011(3) 0.007(3) 0.006(2)

loop_
_atom_type_symbol
_atom_type_description
_atom_type_scat_dispersion_real
_atom_type_scat_dispersion_imag
_atom_type_scat_source
C C 0.0033 0.0016 'International Tables Vol C Tables 4.2.6.8 and 6.1.1.4'
H H 0.0000 0.0000 'International Tables Vol C Tables 4.2.6.8 and 6.1.1.4'
Si Si 0.0817 0.0704 'International Tables Vol C Tables 4.2.6.8 and 6.1.1.4'
P P 0.1023 0.0942 'International Tables Vol C Tables 4.2.6.8 and 6.1.1.4'
V V 0.3005 0.5294 'International Tables Vol C Tables 4.2.6.8 and 6.1.1.4'

loop_
_geom_angle_atom_site_label_1
_geom_angle_atom_site_label_2
_geom_angle_atom_site_label_3
_geom_angle
C16 V1 C20 36.2(2)
C16 V1 C17 35.2(2)
C20 V1 C17 59.3(2)
C16 V1 C19 59.6(2)
C20 V1 C19 35.9(2)
C17 V1 C19 58.9(2)
C16 V1 C18 59.2(2)
C20 V1 C18 59.6(2)
C17 V1 C18 35.4(2)
C19 V1 C18 35.4(2)
C16 V1 P2 98.29(18)
C20 V1 P2 96.98(17)
C17 V1 P2 128.9(2)
C19 V1 P2 127.16(19)
C18 V1 P2 155.60(17)
C16 V1 P1 111.55(18)
C20 V1 P1 147.43(18)
C17 V1 P1 96.73(17)
C19 V1 P1 150.04(19)
C18 V1 P1 114.63(19)
P2 V1 P1 80.95(5)
C16 V1 Si1 147.97(17)
C20 V1 Si1 112.81(18)
C17 V1 Si1 137.0(2)
C19 V1 Si1 89.84(15)
C18 V1 Si1 102.11(17)
P2 V1 Si1 92.95(6)
P1 V1 Si1 99.76(6)
C5 C6 C1 120.1(5)
C5 C6 C8 118.0(5)
C1 C6 C8 121.9(5)
C39 V2 C38 35.5(2)
C39 V2 C40 36.3(2)
C38 V2 C40 59.8(2)
C39 V2 C37 59.1(2)
C38 V2 C37 35.5(2)
C40 V2 C37 59.5(2)
C39 V2 C36 59.4(2)
C38 V2 C36 58.9(2)
C40 V2 C36 36.0(2)
C37 V2 C36 34.96(19)
C39 V2 P4 142.5(2)
C38 V2 P4 159.70(19)
C40 V2 P4 109.0(2)
C37 V2 P4 124.92(17)
C36 V2 P4 101.70(16)
C39 V2 P3 96.87(19)
C38 V2 P3 118.6(2)
C40 V2 P3 108.28(17)
C37 V2 P3 153.76(17)
C36 V2 P3 143.39(17)
P4 V2 P3 80.17(6)
C39 V2 Si2 128.4(2)
C38 V2 Si2 96.93(19)
C40 V2 Si2 153.78(16)
C37 V2 Si2 94.71(15)
C36 V2 Si2 123.32(17)
P4 V2 Si2 89.02(5)
P3 V2 Si2 93.15(5)
C33 C32 P3 111.2(4)
C33 C32 H32A 109.4
P3 C32 H32A 109.4
C33 C32 H32B 109.4
P3 C32 H32B 109.4
H32A C32 H32B 108.0
C15 P2 C14 101.5(3)
C15 P2 C13 102.5(3)
C14 P2 C13 102.6(3)
C15 P2 V1 115.88(19)
C14 P2 V1 124.2(2)
C13 P2 V1 107.45(17)
C25 C26 C21 120.2(5)
C25 C26 C29 118.1(5)
C21 C26 C29 121.7(5)
C35 P4 C34 102.4(3)
C35 P4 C33 102.5(3)
C34 P4 C33 102.1(3)
C35 P4 V2 123.00(18)
C34 P4 V2 117.56(19)
C33 P4 V2 106.52(19)
C23 C22 C21 120.2(6)
C23 C22 C27 118.0(5)
C21 C22 C27 121.8(5)
C11 P1 C10 101.3(3)
C11 P1 C12 103.2(3)
C10 P1 C12 101.7(3)
C11 P1 V1 121.19(17)
C10 P1 V1 118.5(2)
C12 P1 V1 108.40(18)
C37 C36 C40 108.8(6)
C37 C36 V2 72.4(3)
C40 C36 V2 71.9(3)
C37 C36 H36A 125.5
C40 C36 H36A 125.5
V2 C36 H36A 125.5
C31 P3 C30 102.0(3)
C31 P3 C32 102.8(3)
C30 P3 C32 103.4(3)
C31 P3 V2 118.4(2)
C30 P3 V2 118.74(19)
C32 P3 V2 109.48(19)
C25 C24 C23 117.2(5)
C25 C24 C28 122.2(5)
C23 C24 C28 120.6(5)
C1 Si1 V1 126.04(15)
C1 Si1 H1A 100.6(18)
V1 Si1 H1A 107.7(17)
C1 Si1 H1B 100.9(16)
V1 Si1 H1B 117.7(16)
H1A Si1 H1B 100(2)
C4 C3 C2 122.3(5)
C4 C3 H3A 118.9
C2 C3 H3A 118.9
C21 Si2 V2 109.56(15)
C21 Si2 H2A 101.0(17)
V2 Si2 H2A 120.6(17)
C21 Si2 H2B 108(2)
V2 Si2 H2B 117.2(19)
H2A Si2 H2B 99(3)
C24 C23 C22 122.0(6)
C24 C23 H23A 119.0
C22 C23 H23A 119.0
C22 C21 C26 117.9(5)
C22 C21 Si2 121.5(4)
C26 C21 Si2 120.0(4)
C4 C5 C6 121.7(5)
C4 C5 H5A 119.2
C6 C5 H5A 119.2
P4 C34 H34A 109.5
P4 C34 H34B 109.5
H34A C34 H34B 109.5
P4 C34 H34C 109.5
H34A C34 H34C 109.5
H34B C34 H34C 109.5
C3 C4 C5 118.0(5)
C3 C4 C9 121.6(5)
C5 C4 C9 120.4(5)
C24 C28 H28A 109.5
C24 C28 H28B 109.5
H28A C28 H28B 109.5
C24 C28 H28C 109.5
H28A C28 H28C 109.5
H28B C28 H28C 109.5
C3 C2 C1 120.6(5)
C3 C2 C7 117.5(5)
C1 C2 C7 121.8(5)
P1 C11 H11A 109.5
P1 C11 H11B 109.5
H11A C11 H11B 109.5
P1 C11 H11C 109.5
H11A C11 H11C 109.5
H11B C11 H11C 109.5
C4 C9 H9A 109.5
C4 C9 H9B 109.5
H9A C9 H9B 109.5
C4 C9 H9C 109.5
H9A C9 H9C 109.5
H9B C9 H9C 109.5
C19 C20 C16 106.8(6)
C19 C20 V1 72.2(3)
C16 C20 V1 71.7(3)
C19 C20 H20A 126.4
C16 C20 H20A 126.4
V1 C20 H20A 126.4
C17 C18 C19 107.6(6)
C17 C18 V1 72.0(4)
C19 C18 V1 72.1(3)
C17 C18 H18A 126.0
C19 C18 H18A 126.0
V1 C18 H18A 126.0
C12 C13 P2 109.1(4)
C12 C13 H13A 109.9
P2 C13 H13A 109.9
C12 C13 H13B 109.9
P2 C13 H13B 109.9
H13A C13 H13B 108.3
P3 C31 H31A 109.5
P3 C31 H31B 109.5
H31A C31 H31B 109.5
P3 C31 H31C 109.5
H31A C31 H31C 109.5
H31B C31 H31C 109.5
C32 C33 P4 109.1(4)
C32 C33 H33A 109.9
P4 C33 H33A 109.9
C32 C33 H33B 109.9
P4 C33 H33B 109.9
H33A C33 H33B 108.3
P2 C15 H15A 109.5
P2 C15 H15B 109.5
H15A C15 H15B 109.5
P2 C15 H15C 109.5
H15A C15 H15C 109.5
H15B C15 H15C 109.5
C6 C8 H8A 109.5
C6 C8 H8B 109.5
H8A C8 H8B 109.5
C6 C8 H8C 109.5
H8A C8 H8C 109.5
H8B C8 H8C 109.5
C2 C1 C6 117.2(5)
C2 C1 Si1 118.9(4)
C6 C1 Si1 123.9(4)
C18 C19 C20 108.4(6)
C18 C19 V1 72.5(3)
C20 C19 V1 71.9(3)
C18 C19 H19A 125.7
C20 C19 H19A 125.7
V1 C19 H19A 125.7
C24 C25 C26 122.5(6)
C24 C25 H25A 118.8
C26 C25 H25A 118.8
C16 C17 C18 109.3(6)
C16 C17 V1 72.2(4)
C18 C17 V1 72.6(4)
C16 C17 H17A 125.2
C18 C17 H17A 125.2
V1 C17 H17A 125.2
P4 C35 H35A 109.5
P4 C35 H35B 109.5
H35A C35 H35B 109.5
P4 C35 H35C 109.5
H35A C35 H35C 109.5
H35B C35 H35C 109.5
C17 C16 C20 107.8(5)
C17 C16 V1 72.6(4)
C20 C16 V1 72.1(3)
C17 C16 H16A 125.9
C20 C16 H16A 125.9
V1 C16 H16A 125.9
P2 C14 H14A 109.5
P2 C14 H14B 109.5
H14A C14 H14B 109.5
P2 C14 H14C 109.5
H14A C14 H14C 109.5
H14B C14 H14C 109.5
C39 C38 C37 108.1(6)
C39 C38 V2 72.1(4)
C37 C38 V2 72.6(3)
C39 C38 H38A 125.8
C37 C38 H38A 125.8
V2 C38 H38A 125.8
C22 C27 H27A 109.5
C22 C27 H27B 109.5
H27A C27 H27B 109.5
C22 C27 H27C 109.5
H27A C27 H27C 109.5
H27B C27 H27C 109.5
C13 C12 P1 111.6(3)
C13 C12 H12A 109.3
P1 C12 H12A 109.3
C13 C12 H12B 109.3
P1 C12 H12B 109.3
H12A C12 H12B 108.0
C26 C29 H29A 109.5
C26 C29 H29B 109.5
H29A C29 H29B 109.5
C26 C29 H29C 109.5
H29A C29 H29C 109.5
H29B C29 H29C 109.5
P1 C10 H10A 109.5
P1 C10 H10B 109.5
H10A C10 H10B 109.5
P1 C10 H10C 109.5
H10A C10 H10C 109.5
H10B C10 H10C 109.5
C2 C7 H7A 109.5
C2 C7 H7B 109.5
H7A C7 H7B 109.5
C2 C7 H7C 109.5
H7A C7 H7C 109.5
H7B C7 H7C 109.5
C38 C39 C40 108.5(6)
C38 C39 V2 72.5(3)
C40 C39 V2 72.3(4)
C38 C39 H39A 125.6
C40 C39 H39A 125.6
V2 C39 H39A 125.6
P3 C30 H30A 109.5
P3 C30 H30B 109.5
H30A C30 H30B 109.5
P3 C30 H30C 109.5
H30A C30 H30C 109.5
H30B C30 H30C 109.5
C36 C40 C39 105.9(6)
C36 C40 V2 72.1(3)
C39 C40 V2 71.4(3)
C36 C40 H40A 126.9
C39 C40 H40A 126.9
V2 C40 H40A 126.9
C36 C37 C38 108.7(6)
C36 C37 V2 72.6(3)
C38 C37 V2 72.0(3)
C36 C37 H37A 125.5
C38 C37 H37A 125.5
V2 C37 H37A 125.5

loop_
_geom_bond_atom_site_label_1
_geom_bond_atom_site_label_2
_geom_bond_distance
V1 C16 2.264(6)
V1 C20 2.270(5)
V1 C17 2.270(6)
V1 C19 2.273(6)
V1 C18 2.277(6)
V1 P2 2.4409(18)
V1 P1 2.4645(18)
V1 Si1 2.5759(18)
C6 C5 1.401(7)
C6 C1 1.420(7)
C6 C8 1.503(8)
V2 C39 2.268(6)
V2 C38 2.274(5)
V2 C40 2.280(5)
V2 C37 2.281(5)
V2 C36 2.283(5)
V2 P4 2.4385(17)
V2 P3 2.4552(17)
V2 Si2 2.5765(18)
C32 C33 1.526(7)
C32 P3 1.847(5)
C32 H32A 0.9900
C32 H32B 0.9900
P2 C15 1.817(5)
P2 C14 1.826(5)
P2 C13 1.838(5)
C26 C25 1.384(7)
C26 C21 1.405(7)
C26 C29 1.505(7)
P4 C35 1.821(5)
P4 C34 1.828(5)
P4 C33 1.829(5)
C22 C23 1.391(7)
C22 C21 1.400(8)
C22 C27 1.513(8)
P1 C11 1.822(5)
P1 C10 1.830(6)
P1 C12 1.835(5)
C36 C37 1.371(8)
C36 C40 1.411(9)
C36 H36A 1.0000
P3 C31 1.819(5)
P3 C30 1.827(5)
C24 C25 1.380(8)
C24 C23 1.389(8)
C24 C28 1.499(7)
Si1 C1 1.909(5)
Si1 H1A 1.38(4)
Si1 H1B 1.41(4)
C3 C4 1.368(8)
C3 C2 1.393(7)
C3 H3A 0.9500
Si2 C21 1.909(5)
Si2 H2A 1.50(5)
Si2 H2B 1.43(5)
C23 H23A 0.9500
C5 C4 1.387(8)
C5 H5A 0.9500
C34 H34A 0.9800
C34 H34B 0.9800
C34 H34C 0.9800
C4 C9 1.514(7)
C28 H28A 0.9800
C28 H28B 0.9800
C28 H28C 0.9800
C2 C1 1.406(7)
C2 C7 1.483(7)
C11 H11A 0.9800
C11 H11B 0.9800
C11 H11C 0.9800
C9 H9A 0.9800
C9 H9B 0.9800
C9 H9C 0.9800
C20 C19 1.400(8)
C20 C16 1.409(9)
C20 H20A 1.0000
C18 C17 1.381(8)
C18 C19 1.384(9)
C18 H18A 1.0000
C13 C12 1.526(7)
C13 H13A 0.9900
C13 H13B 0.9900
C31 H31A 0.9800
C31 H31B 0.9800
C31 H31C 0.9800
C33 H33A 0.9900
C33 H33B 0.9900
C15 H15A 0.9800
C15 H15B 0.9800
C15 H15C 0.9800
C8 H8A 0.9800
C8 H8B 0.9800
C8 H8C 0.9800
C19 H19A 1.0000
C25 H25A 0.9500
C17 C16 1.369(9)
C17 H17A 1.0000
C35 H35A 0.9800
C35 H35B 0.9800
C35 H35C 0.9800
C16 H16A 1.0000
C14 H14A 0.9800
C14 H14B 0.9800
C14 H14C 0.9800
C38 C39 1.383(9)
C38 C37 1.387(8)
C38 H38A 1.0000
C27 H27A 0.9800
C27 H27B 0.9800
C27 H27C 0.9800
C12 H12A 0.9900
C12 H12B 0.9900
C29 H29A 0.9800
C29 H29B 0.9800
C29 H29C 0.9800
C10 H10A 0.9800
C10 H10B 0.9800
C10 H10C 0.9800
C7 H7A 0.9800
C7 H7B 0.9800
C7 H7C 0.9800
C39 C40 1.415(9)
C39 H39A 1.0000
C30 H30A 0.9800
C30 H30B 0.9800
C30 H30C 0.9800
C40 H40A 1.0000
C37 H37A 1.0000

loop_
_geom_torsion_atom_site_label_1
_geom_torsion_atom_site_label_2
_geom_torsion_atom_site_label_3
_geom_torsion_atom_site_label_4
_geom_torsion
C16 V1 P2 C15 16.7(3)
C20 V1 P2 C15 53.2(3)
C17 V1 P2 C15 -2.6(3)
C19 V1 P2 C15 74.6(3)
C18 V1 P2 C15 38.2(5)
P1 V1 P2 C15 -93.9(2)
Si1 V1 P2 C15 166.6(2)
C16 V1 P2 C14 -110.0(3)
C20 V1 P2 C14 -73.5(3)
C17 V1 P2 C14 -129.3(3)
C19 V1 P2 C14 -52.1(3)
C18 V1 P2 C14 -88.6(5)
P1 V1 P2 C14 139.3(2)
Si1 V1 P2 C14 39.9(2)
C16 V1 P2 C13 130.6(3)
C20 V1 P2 C13 167.1(2)
C17 V1 P2 C13 111.3(3)
C19 V1 P2 C13 -171.5(2)
C18 V1 P2 C13 152.1(5)
P1 V1 P2 C13 19.95(17)
Si1 V1 P2 C13 -79.47(18)
C39 V2 P4 C35 -127.6(4)
C38 V2 P4 C35 -57.0(6)
C40 V2 P4 C35 -110.0(3)
C37 V2 P4 C35 -44.5(3)
C36 V2 P4 C35 -73.3(3)
P3 V2 P4 C35 143.9(2)
Si2 V2 P4 C35 50.6(2)
C39 V2 P4 C34 1.3(4)
C38 V2 P4 C34 71.8(6)
C40 V2 P4 C34 18.9(3)
C37 V2 P4 C34 84.3(3)
C36 V2 P4 C34 55.5(3)
P3 V2 P4 C34 -87.2(2)
Si2 V2 P4 C34 179.4(2)
C39 V2 P4 C33 114.9(4)
C38 V2 P4 C33 -174.5(6)
C40 V2 P4 C33 132.5(3)
C37 V2 P4 C33 -162.0(3)
C36 V2 P4 C33 169.2(2)
P3 V2 P4 C33 26.40(19)
Si2 V2 P4 C33 -67.0(2)
C16 V1 P1 C11 149.7(3)
C20 V1 P1 C11 156.3(4)
C17 V1 P1 C11 116.7(3)
C19 V1 P1 C11 83.6(4)
C18 V1 P1 C11 84.8(3)
P2 V1 P1 C11 -114.9(2)
Si1 V1 P1 C11 -23.4(2)
C16 V1 P1 C10 23.6(3)
C20 V1 P1 C10 30.2(4)
C17 V1 P1 C10 -9.4(3)
C19 V1 P1 C10 -42.5(4)
C18 V1 P1 C10 -41.3(3)
P2 V1 P1 C10 119.0(2)
Si1 V1 P1 C10 -149.6(2)
C16 V1 P1 C12 -91.4(3)
C20 V1 P1 C12 -84.9(4)
C17 V1 P1 C12 -124.5(3)
C19 V1 P1 C12 -157.5(4)
C18 V1 P1 C12 -156.3(3)
P2 V1 P1 C12 3.96(19)
Si1 V1 P1 C12 95.4(2)
C39 V2 C36 C37 -78.6(4)
C38 V2 C36 C37 -37.1(4)
C40 V2 C36 C37 -117.4(6)
P4 V2 C36 C37 136.4(3)
P3 V2 C36 C37 -134.4(3)
Si2 V2 C36 C37 39.8(4)
C39 V2 C36 C40 38.7(4)
C38 V2 C36 C40 80.3(5)
C37 V2 C36 C40 117.4(6)
P4 V2 C36 C40 -106.2(4)
P3 V2 C36 C40 -17.0(6)
Si2 V2 C36 C40 157.1(4)
C33 C32 P3 C31 -153.0(4)
C33 C32 P3 C30 101.2(4)
C33 C32 P3 V2 -26.3(5)
C39 V2 P3 C31 -28.2(3)
C38 V2 P3 C31 -57.9(3)
C40 V2 P3 C31 7.2(3)
C37 V2 P3 C31 -50.2(4)
C36 V2 P3 C31 17.6(4)
P4 V2 P3 C31 114.0(2)
Si2 V2 P3 C31 -157.5(2)
C39 V2 P3 C30 96.2(3)
C38 V2 P3 C30 66.6(3)
C40 V2 P3 C30 131.6(3)
C37 V2 P3 C30 74.2(4)
C36 V2 P3 C30 142.0(4)
P4 V2 P3 C30 -121.6(2)
Si2 V2 P3 C30 -33.1(2)
C39 V2 P3 C32 -145.4(3)
C38 V2 P3 C32 -175.1(3)
C40 V2 P3 C32 -110.1(3)
C37 V2 P3 C32 -167.4(4)
C36 V2 P3 C32 -99.6(3)
P4 V2 P3 C32 -3.2(2)
Si2 V2 P3 C32 85.3(2)
C16 V1 Si1 C1 -157.3(4)
C20 V1 Si1 C1 -169.2(3)
C17 V1 Si1 C1 -100.4(3)
C19 V1 Si1 C1 -140.8(3)
C18 V1 Si1 C1 -107.4(3)
P2 V1 Si1 C1 92.0(2)
P1 V1 Si1 C1 10.6(2)
C39 V2 Si2 C21 40.1(3)
C38 V2 Si2 C21 22.0(3)
C40 V2 Si2 C21 -4.0(5)
C37 V2 Si2 C21 -13.5(3)
C36 V2 Si2 C21 -35.1(3)
P4 V2 Si2 C21 -138.5(2)
P3 V2 Si2 C21 141.4(2)
C25 C24 C23 C22 0.9(7)
C28 C24 C23 C22 -178.9(5)
C21 C22 C23 C24 -1.1(7)
C27 C22 C23 C24 176.8(5)
C23 C22 C21 C26 0.5(7)
C27 C22 C21 C26 -177.4(5)
C23 C22 C21 Si2 172.1(4)
C27 C22 C21 Si2 -5.8(7)
C25 C26 C21 C22 0.4(7)
C29 C26 C21 C22 178.3(5)
C25 C26 C21 Si2 -171.4(4)
C29 C26 C21 Si2 6.5(7)
V2 Si2 C21 C22 -89.2(4)
V2 Si2 C21 C26 82.3(4)
C1 C6 C5 C4 -0.8(7)
C8 C6 C5 C4 178.7(5)
C2 C3 C4 C5 2.6(7)
C2 C3 C4 C9 -179.8(5)
C6 C5 C4 C3 -2.5(7)
C6 C5 C4 C9 179.9(5)
C4 C3 C2 C1 0.6(7)
C4 C3 C2 C7 -177.6(5)
C16 V1 C20 C19 -115.2(6)
C17 V1 C20 C19 -78.2(4)
C18 V1 C20 C19 -36.8(4)
P2 V1 C20 C19 150.3(4)
P1 V1 C20 C19 -125.6(4)
Si1 V1 C20 C19 54.1(4)
C17 V1 C20 C16 37.0(4)
C19 V1 C20 C16 115.2(6)
C18 V1 C20 C16 78.3(4)
P2 V1 C20 C16 -94.5(4)
P1 V1 C20 C16 -10.4(6)
Si1 V1 C20 C16 169.3(3)
C16 V1 C18 C17 -36.4(4)
C20 V1 C18 C17 -78.7(4)
C19 V1 C18 C17 -116.1(6)
P2 V1 C18 C17 -61.3(7)
P1 V1 C18 C17 65.0(4)
Si1 V1 C18 C17 171.8(4)
C16 V1 C18 C19 79.7(4)
C20 V1 C18 C19 37.3(4)
C17 V1 C18 C19 116.1(6)
P2 V1 C18 C19 54.8(7)
P1 V1 C18 C19 -179.0(3)
Si1 V1 C18 C19 -72.1(4)
C15 P2 C13 C12 76.1(4)
C14 P2 C13 C12 -178.8(4)
V1 P2 C13 C12 -46.5(4)
P3 C32 C33 P4 50.1(5)
C35 P4 C33 C32 178.3(4)
C34 P4 C33 C32 72.5(4)
V2 P4 C33 C32 -51.4(4)
C3 C2 C1 C6 -3.8(6)
C7 C2 C1 C6 174.3(5)
C3 C2 C1 Si1 177.6(4)
C7 C2 C1 Si1 -4.3(6)
C5 C6 C1 C2 3.8(7)
C8 C6 C1 C2 -175.6(4)
C5 C6 C1 Si1 -177.6(4)
C8 C6 C1 Si1 3.0(7)
V1 Si1 C1 C2 73.7(4)
V1 Si1 C1 C6 -104.8(4)
C17 C18 C19 C20 0.3(7)
V1 C18 C19 C20 -63.4(4)
C17 C18 C19 V1 63.7(4)
C16 C20 C19 C18 -0.1(7)
V1 C20 C19 C18 63.7(4)
C16 C20 C19 V1 -63.8(4)
C16 V1 C19 C18 -78.6(4)
C20 V1 C19 C18 -116.9(6)
C17 V1 C19 C18 -37.4(4)
P2 V1 C19 C18 -155.0(3)
P1 V1 C19 C18 1.9(6)
Si1 V1 C19 C18 111.5(4)
C16 V1 C19 C20 38.3(4)
C17 V1 C19 C20 79.5(4)
C18 V1 C19 C20 116.9(6)
P2 V1 C19 C20 -38.1(5)
P1 V1 C19 C20 118.8(4)
Si1 V1 C19 C20 -131.7(4)
C23 C24 C25 C26 -0.1(7)
C28 C24 C25 C26 179.8(5)
C21 C26 C25 C24 -0.6(7)
C29 C26 C25 C24 -178.6(5)
C19 C18 C17 C16 -0.5(7)
V1 C18 C17 C16 63.3(5)
C19 C18 C17 V1 -63.8(4)
C20 V1 C17 C16 -38.1(4)
C19 V1 C17 C16 -80.2(4)
C18 V1 C17 C16 -117.7(6)
P2 V1 C17 C16 34.5(5)
P1 V1 C17 C16 118.3(4)
Si1 V1 C17 C16 -129.5(4)
C16 V1 C17 C18 117.7(6)
C20 V1 C17 C18 79.6(4)
C19 V1 C17 C18 37.5(4)
P2 V1 C17 C18 152.2(4)
P1 V1 C17 C18 -124.0(4)
Si1 V1 C17 C18 -11.8(6)
C18 C17 C16 C20 0.4(7)
V1 C17 C16 C20 64.0(4)
C18 C17 C16 V1 -63.6(5)
C19 C20 C16 C17 -0.2(7)
V1 C20 C16 C17 -64.3(4)
C19 C20 C16 V1 64.1(4)
C20 V1 C16 C17 116.0(5)
C19 V1 C16 C17 78.0(4)
C18 V1 C16 C17 36.6(4)
P2 V1 C16 C17 -153.5(4)
P1 V1 C16 C17 -70.0(4)
Si1 V1 C16 C17 97.2(5)
C17 V1 C16 C20 -116.0(5)
C19 V1 C16 C20 -38.0(4)
C18 V1 C16 C20 -79.4(4)
P2 V1 C16 C20 90.5(4)
P1 V1 C16 C20 174.0(3)
Si1 V1 C16 C20 -18.8(6)
C40 V2 C38 C39 -37.7(4)
C37 V2 C38 C39 -116.3(6)
C36 V2 C38 C39 -79.8(4)
P4 V2 C38 C39 -98.5(7)
P3 V2 C38 C39 57.9(5)
Si2 V2 C38 C39 155.3(4)
C39 V2 C38 C37 116.3(6)
C40 V2 C38 C37 78.7(4)
C36 V2 C38 C37 36.6(3)
P4 V2 C38 C37 17.8(8)
P3 V2 C38 C37 174.2(3)
Si2 V2 C38 C37 -88.4(4)
P2 C13 C12 P1 52.1(4)
C11 P1 C12 C13 96.2(4)
C10 P1 C12 C13 -159.1(4)
V1 P1 C12 C13 -33.5(4)
C37 C38 C39 C40 -0.3(7)
V2 C38 C39 C40 63.8(4)
C37 C38 C39 V2 -64.1(4)
C40 V2 C39 C38 116.7(6)
C37 V2 C39 C38 37.3(4)
C36 V2 C39 C38 78.2(4)
P4 V2 C39 C38 145.7(4)
P3 V2 C39 C38 -131.5(4)
Si2 V2 C39 C38 -32.0(5)
C38 V2 C39 C40 -116.7(6)
C37 V2 C39 C40 -79.4(4)
C36 V2 C39 C40 -38.5(4)
P4 V2 C39 C40 28.9(6)
P3 V2 C39 C40 111.7(4)
Si2 V2 C39 C40 -148.7(3)
C37 C36 C40 C39 -0.4(7)
V2 C36 C40 C39 -63.9(4)
C37 C36 C40 V2 63.5(4)
C38 C39 C40 C36 0.4(7)
V2 C39 C40 C36 64.3(4)
C38 C39 C40 V2 -63.9(4)
C39 V2 C40 C36 -114.3(6)
C38 V2 C40 C36 -77.5(4)
C37 V2 C40 C36 -36.2(4)
P4 V2 C40 C36 83.8(4)
P3 V2 C40 C36 169.4(3)
Si2 V2 C40 C36 -47.3(7)
C38 V2 C40 C39 36.8(4)
C37 V2 C40 C39 78.1(4)
C36 V2 C40 C39 114.3(6)
P4 V2 C40 C39 -161.9(4)
P3 V2 C40 C39 -76.3(4)
Si2 V2 C40 C39 67.0(7)
C40 C36 C37 C38 0.3(6)
V2 C36 C37 C38 63.4(4)
C40 C36 C37 V2 -63.1(4)
C39 C38 C37 C36 0.0(6)
V2 C38 C37 C36 -63.8(4)
C39 C38 C37 V2 63.8(4)
C39 V2 C37 C36 79.8(4)
C38 V2 C37 C36 117.1(5)
C40 V2 C37 C36 37.3(4)
P4 V2 C37 C36 -55.5(4)
P3 V2 C37 C36 105.5(5)
Si2 V2 C37 C36 -147.6(4)
C39 V2 C37 C38 -37.3(4)
C40 V2 C37 C38 -79.8(4)
C36 V2 C37 C38 -117.1(5)
P4 V2 C37 C38 -172.6(3)
P3 V2 C37 C38 -11.6(6)
Si2 V2 C37 C38 95.3(4)
